data_2205000
loop_
_publ_author_name
'Gao, Shan'
'Zhu, Zhi-Bao'
'Huo, Li-Hua'
'Ng, Seik Weng'

_publ_section_title
;
 Poly[[triaquabis(\m~4~-3-carboxy-4-hydroxybenzenesulfonato)disilver(I)]
 monohydrate]
;
_journal_issue 2
_journal_name_full 'Acta Crystallographica Section E'
_journal_page_first m279
_journal_page_last m281
_journal_paper_doi 10.1107/S1600536805000504
_journal_volume 61
_journal_year 2005
_chemical_formula_iupac '[Ag2 (C7 H5 O6 S)2 (H2 O)3], H2 O'
_chemical_formula_moiety 'C14 H16 Ag2 O15 S2, H2 O1'
_chemical_formula_sum 'C14 H18 Ag2 O16 S2'
_chemical_formula_weight 722.14
_chemical_name_systematic
;
Poly[[triaquadisilver(I)]bis[\m~4~-3-carboxy-4-hydroxybenzenesulfonato]
monohydrate]
;
_space_group_IT_number 2
_symmetry_cell_setting triclinic
_symmetry_space_group_name_Hall '-P 1'
_symmetry_space_group_name_H-M 'P -1'
_atom_sites_solution_hydrogens geom
_atom_sites_solution_primary direct
_atom_sites_solution_secondary difmap
_audit_creation_method SHELXL-97
_cell_angle_alpha 112.743(6)
_cell_angle_beta 97.608(7)
_cell_angle_gamma 95.516(7)
_cell_formula_units_Z 2
_cell_length_a 8.3090(10)
_cell_length_b 11.264(2)
_cell_length_c 12.611(2)
_cell_measurement_reflns_used 8670
_cell_measurement_temperature 295(2)
_cell_measurement_theta_max 27.4
_cell_measurement_theta_min 3.2
_cell_volume 1064.8(3)
_computing_cell_refinement RAPID-AUTO
_computing_data_collection 'RAPID-AUTO (Rigaku, 1998)'
_computing_data_reduction 'CrystalStructure (Rigaku/MSC, 2002)'
_computing_molecular_graphics 'ORTEPII (Johnson, 1976)'
_computing_publication_material SHELXL97
_computing_structure_refinement 'SHELXL97 (Sheldrick, 1997)'
_computing_structure_solution 'SHELXS97 (Sheldrick, 1997)'
_diffrn_ambient_temperature 295(2)
_diffrn_measured_fraction_theta_full 0.99
_diffrn_measured_fraction_theta_max 0.99
_diffrn_measurement_device_type 'Rigaku R-AXIS-RAPID'
_diffrn_measurement_method \w
_diffrn_radiation_monochromator graphite
_diffrn_radiation_source 'fine-focus sealed tube'
_diffrn_radiation_type MoK\a
_diffrn_radiation_wavelength 0.71073
_diffrn_reflns_av_R_equivalents 0.024
_diffrn_reflns_av_sigmaI/netI 0.020
_diffrn_reflns_limit_h_max 10
_diffrn_reflns_limit_h_min -10
_diffrn_reflns_limit_k_max 14
_diffrn_reflns_limit_k_min -14
_diffrn_reflns_limit_l_max 16
_diffrn_reflns_limit_l_min -16
_diffrn_reflns_number 10379
_diffrn_reflns_theta_full 27.4
_diffrn_reflns_theta_max 27.4
_diffrn_reflns_theta_min 3.2
_diffrn_standards_decay_% 0
_diffrn_standards_interval_count 0
_diffrn_standards_interval_time 0
_diffrn_standards_number 0
_exptl_absorpt_coefficient_mu 2.118
_exptl_absorpt_correction_T_max 0.668
_exptl_absorpt_correction_T_min 0.316
_exptl_absorpt_correction_type multi-scan
_exptl_absorpt_process_details '(ABSCOR; Higashi, 1995)'
_exptl_crystal_colour Colorless
_exptl_crystal_density_diffrn 2.252
_exptl_crystal_density_method 'not measured'
_exptl_crystal_description Block
_exptl_crystal_F_000 712
_exptl_crystal_size_max 0.38
_exptl_crystal_size_mid 0.26
_exptl_crystal_size_min 0.19
_refine_diff_density_max 1.11
_refine_diff_density_min -1.04
_refine_ls_extinction_coef 0.070(2)
_refine_ls_extinction_expression Fc^*^=kFc[1+0.001xFc^2^\l^3^/sin(2\q)]^-1/4^
_refine_ls_extinction_method SHELXL97
_refine_ls_goodness_of_fit_ref 1.00
_refine_ls_hydrogen_treatment mixed
_refine_ls_matrix_type full
_refine_ls_number_parameters 356
_refine_ls_number_reflns 4829
_refine_ls_number_restraints 16
_refine_ls_restrained_S_all 1.00
_refine_ls_R_factor_all 0.031
_refine_ls_R_factor_gt 0.028
_refine_ls_shift/su_max 0.001
_refine_ls_shift/su_mean 0.000
_refine_ls_structure_factor_coef Fsqd
_refine_ls_weighting_details 'calc w = 1/[\s^2^(Fo^2^)+(0.0411P)^2^+1.1907P] where P = (Fo^2^+2Fc^2^)/3'
_refine_ls_weighting_scheme calc
_refine_ls_wR_factor_gt 0.072
_refine_ls_wR_factor_ref 0.074
_reflns_number_gt 4464
_reflns_number_total 4829
_reflns_threshold_expression I>2\s(I)
_cod_data_source_file bt6578.cif
_cod_data_source_block I
_cod_depositor_comments
;
The following automatic conversions were performed:
'_symmetry_cell_setting' value 'Triclinic' changed to 'triclinic'
according to '/home/saulius/struct/CIF-dictionaries/cif_core.dic'
dictionary named 'cif_core.dic' version 2.4.1 from
2010-06-29.

'_exptl_absorpt_correction_type' value 'Multi-scan' changed
to 'multi-scan' according to
'/home/saulius/struct/CIF-dictionaries/cif_core.dic' dictionary named
'cif_core.dic' version 2.4.1 from 2010-06-29.

Automatic conversion script
Id: cif_fix_enum 1527 2010-12-29 10:47:43Z saulius 

The following automatic conversions were performed:

'_symmetry_cell_setting' value 'Triclinic' changed to 'triclinic'
according to /home/saulius/struct/CIF-dictionaries/cif_core.dic
dictionary named 'cif_core.dic' version 2.4.1 from
2010-06-29.

'_exptl_absorpt_correction_type' value 'Multi-scan'
changed to 'multi-scan' according to
/home/saulius/struct/CIF-dictionaries/cif_core.dic dictionary named
'cif_core.dic' version 2.4.1 from 2010-06-29.

Automatic conversion script
Id: cif_fix_values 1715 2011-07-08 13:25:40Z adriana 
;
_cod_original_cell_volume 1064.9(3)
_cod_database_code 2205000
_cod_database_fobs_code 2205000

loop_
_symmetry_equiv_pos_as_xyz
'x, y, z'
'-x, -y, -z'

loop_
_atom_site_label
_atom_site_fract_x
_atom_site_fract_y
_atom_site_fract_z
_atom_site_U_iso_or_equiv
_atom_site_adp_type
_atom_site_calc_flag
_atom_site_refinement_flags
_atom_site_occupancy
_atom_site_type_symbol
Ag1 0.52516(3) 0.56586(2) 0.380653(18) 0.04140(10) Uani d . 1 Ag
Ag2 0.91174(3) 0.97340(2) 0.62508(2) 0.03980(10) Uani d . 1 Ag
S1 0.84399(8) 0.65784(6) 0.62869(5) 0.02900(10) Uani d . 1 S
S2 1.32987(7) 1.13100(6) 0.63031(5) 0.02800(10) Uani d . 1 S
O1 0.6839(3) 0.5850(2) 0.5591(2) 0.0395(4) Uani d . 1 O
O2 0.9252(3) 0.7361(2) 0.5757(2) 0.0400(4) Uani d . 1 O
O3 0.9500(2) 0.5747(2) 0.6581(2) 0.0365(4) Uani d . 1 O
O4 0.7099(3) 1.0423(2) 1.0677(2) 0.0479(5) Uani d D 1 O
O5 0.9347(3) 0.9642(2) 1.1794(2) 0.0389(4) Uani d . 1 O
O6 1.0574(3) 0.8000(2) 1.0750(2) 0.0404(5) Uani d D 1 O
O7 1.1689(2) 1.0499(2) 0.5705(2) 0.0400(5) Uani d . 1 O
O8 1.3978(3) 1.1925(2) 0.5608(2) 0.0420(5) Uani d . 1 O
O9 1.4407(2) 1.0572(2) 0.6696(2) 0.0381(4) Uani d . 1 O
O10 1.2007(3) 1.5483(2) 1.0521(2) 0.0484(5) Uani d D 1 O
O11 1.4136(3) 1.4757(2) 1.1741(2) 0.0425(5) Uani d . 1 O
O12 1.5437(3) 1.3111(2) 1.0824(2) 0.0404(5) Uani d D 1 O
O1w 0.2464(3) 0.6562(2) 0.3676(2) 0.0502(5) Uani d D 1 O
O2w 0.6997(3) 0.3771(2) 0.2946(2) 0.0414(5) Uani d D 1 O
O3w 0.7707(3) 1.1588(2) 0.7207(2) 0.0380(4) Uani d D 1 O
O4w 0.2744(3) 0.8000(2) 0.6073(3) 0.0549(6) Uani d D 1 O
C1 0.8036(3) 0.7688(2) 0.7616(2) 0.0275(5) Uani d . 1 C
C2 0.6848(3) 0.8493(3) 0.7593(2) 0.0330(5) Uani d . 1 C
C3 0.6554(3) 0.9392(3) 0.8624(3) 0.0377(6) Uani d . 1 C
C4 0.7429(3) 0.9518(3) 0.9699(2) 0.0330(5) Uani d . 1 C
C5 0.8606(3) 0.8706(2) 0.9723(2) 0.0277(5) Uani d . 1 C
C6 0.8898(3) 0.7796(2) 0.8669(2) 0.0274(5) Uani d . 1 C
C7 0.9545(3) 0.8822(3) 1.0847(2) 0.0299(5) Uani d . 1 C
C8 1.2953(3) 1.2560(2) 0.7580(2) 0.0269(5) Uani d . 1 C
C9 1.1806(3) 1.3366(3) 0.7483(2) 0.0331(5) Uani d . 1 C
C10 1.1508(3) 1.4332(3) 0.8477(3) 0.0372(6) Uani d . 1 C
C11 1.2344(3) 1.4521(3) 0.9582(2) 0.0316(5) Uani d . 1 C
C12 1.3503(3) 1.3713(2) 0.9675(2) 0.0279(5) Uani d . 1 C
C13 1.3789(3) 1.2735(2) 0.8661(2) 0.0275(5) Uani d . 1 C
C14 1.4386(3) 1.3902(3) 1.0836(2) 0.0304(5) Uani d . 1 C
H4o 0.776(4) 1.033(4) 1.121(3) 0.050(10) Uiso d D 1 H
H6o 1.116(4) 0.815(4) 1.141(2) 0.050(10) Uiso d D 1 H
H10o 1.268(4) 1.542(4) 1.106(3) 0.050(10) Uiso d D 1 H
H12o 1.600(4) 1.332(4) 1.150(2) 0.050(10) Uiso d D 1 H
H1w1 0.259(5) 0.700(3) 0.4410(10) 0.060(10) Uiso d D 1 H
H1w2 0.178(5) 0.587(3) 0.347(3) 0.10(2) Uiso d D 1 H
H2w1 0.802(2) 0.400(3) 0.298(3) 0.060(10) Uiso d D 1 H
H2w2 0.688(4) 0.317(3) 0.319(3) 0.060(10) Uiso d D 1 H
H3w1 0.670(2) 1.128(3) 0.710(3) 0.040(10) Uiso d D 1 H
H3w2 0.779(4) 1.221(3) 0.698(3) 0.060(10) Uiso d D 1 H
H4w1 0.317(4) 0.877(2) 0.619(4) 0.08(2) Uiso d D 1 H
H4w2 0.1700(10) 0.796(4) 0.600(4) 0.08(2) Uiso d D 1 H
H2 0.6264 0.8417 0.6881 0.040 Uiso calc R 1 H
H3 0.5768 0.9921 0.8606 0.045 Uiso calc R 1 H
H6 0.9678 0.7259 0.8679 0.033 Uiso calc R 1 H
H9 1.1250 1.3249 0.6751 0.040 Uiso calc R 1 H
H10 1.0744 1.4864 0.8413 0.045 Uiso calc R 1 H
H13 1.4550 1.2198 0.8715 0.033 Uiso calc R 1 H

loop_
_atom_site_aniso_label
_atom_site_aniso_U_11
_atom_site_aniso_U_22
_atom_site_aniso_U_33
_atom_site_aniso_U_12
_atom_site_aniso_U_13
_atom_site_aniso_U_23
Ag1 0.0479(2) 0.04310(10) 0.02820(10) 0.00330(10) -0.00460(10) 0.01380(10)
Ag2 0.04520(10) 0.0456(2) 0.02660(10) 0.00610(10) 0.00290(10) 0.01390(10)
S1 0.0307(3) 0.0289(3) 0.0252(3) -0.0010(2) -0.0018(2) 0.0123(2)
S2 0.0267(3) 0.0294(3) 0.0235(3) -0.0004(2) -0.0013(2) 0.0091(2)
O1 0.0410(10) 0.0380(10) 0.0310(10) -0.0060(10) -0.0090(10) 0.0120(10)
O2 0.0470(10) 0.0410(10) 0.0380(10) 0.0030(10) 0.0120(10) 0.0210(10)
O3 0.0390(10) 0.0320(10) 0.0360(10) 0.0060(10) -0.0010(10) 0.0130(10)
O4 0.0480(10) 0.0580(10) 0.0380(10) 0.0220(10) 0.0130(10) 0.0150(10)
O5 0.0420(10) 0.0450(10) 0.0270(10) 0.0020(10) 0.0020(10) 0.0140(10)
O6 0.0480(10) 0.0400(10) 0.0310(10) 0.0100(10) -0.0040(10) 0.0160(10)
O7 0.0330(10) 0.0450(10) 0.0290(10) -0.0080(10) -0.0050(10) 0.0080(10)
O8 0.0490(10) 0.0430(10) 0.0390(10) 0.0060(10) 0.0160(10) 0.0200(10)
O9 0.0410(10) 0.0330(10) 0.0340(10) 0.0080(10) -0.0040(10) 0.0090(10)
O10 0.0500(10) 0.0510(10) 0.0390(10) 0.0200(10) 0.0090(10) 0.0100(10)
O11 0.0480(10) 0.0460(10) 0.0270(10) 0.0050(10) 0.0030(10) 0.0100(10)
O12 0.0480(10) 0.0410(10) 0.0290(10) 0.0090(10) -0.0040(10) 0.0140(10)
O1w 0.0550(10) 0.0380(10) 0.056(2) -0.0020(10) 0.0040(10) 0.0220(10)
O2w 0.0430(10) 0.0480(10) 0.0360(10) 0.0030(10) -0.0020(10) 0.0230(10)
O3w 0.0370(10) 0.0430(10) 0.0360(10) 0.0060(10) -0.0020(10) 0.0210(10)
O4w 0.0480(10) 0.0440(10) 0.079(2) 0.0040(10) 0.0030(10) 0.0350(10)
C1 0.0270(10) 0.0280(10) 0.0258(11) -0.0020(10) 0.0010(10) 0.0122(9)
C2 0.0260(10) 0.0430(10) 0.0320(10) 0.0040(10) 0.0000(10) 0.0200(10)
C3 0.0290(10) 0.046(2) 0.044(2) 0.0100(10) 0.0050(10) 0.0240(10)
C4 0.0290(10) 0.0360(10) 0.0340(10) 0.0040(10) 0.0090(10) 0.0140(10)
C5 0.0250(10) 0.0300(10) 0.0270(10) -0.0020(10) 0.0000(10) 0.0140(10)
C6 0.0280(10) 0.0270(10) 0.0270(10) 0.0010(10) -0.0010(10) 0.0130(10)
C7 0.0290(10) 0.0310(10) 0.0290(10) -0.0050(10) 0.0010(10) 0.0150(10)
C8 0.0280(10) 0.0260(10) 0.0250(10) 0.0010(10) 0.0020(10) 0.0100(10)
C9 0.0290(10) 0.0380(10) 0.0320(10) 0.0040(10) -0.0020(10) 0.0160(10)
C10 0.0340(10) 0.043(2) 0.0400(10) 0.0140(10) 0.0060(10) 0.0200(10)
C11 0.0300(10) 0.0310(10) 0.0330(10) 0.0040(10) 0.0060(10) 0.0120(10)
C12 0.0280(10) 0.0280(10) 0.0270(10) -0.0010(10) 0.0010(10) 0.0130(10)
C13 0.0270(10) 0.0240(10) 0.0280(10) -0.0010(10) -0.0010(10) 0.0100(10)
C14 0.0310(10) 0.0310(10) 0.0270(10) -0.0030(10) 0.0020(10) 0.0130(10)

loop_
_atom_type_symbol
_atom_type_description
_atom_type_scat_dispersion_real
_atom_type_scat_dispersion_imag
_atom_type_scat_source
C C 0.0033 0.0016 'International Tables Vol C Tables 4.2.6.8 and 6.1.1.4'
H H 0.0000 0.0000 'International Tables Vol C Tables 4.2.6.8 and 6.1.1.4'
O O 0.0106 0.0060 'International Tables Vol C Tables 4.2.6.8 and 6.1.1.4'
S S 0.1246 0.1234 'International Tables Vol C Tables 4.2.6.8 and 6.1.1.4'
Ag Ag -0.8971 1.1015 'International Tables Vol C Tables 4.2.6.8 and 6.1.1.4'

loop_
_geom_angle_atom_site_label_1
_geom_angle_atom_site_label_2
_geom_angle_atom_site_label_3
_geom_angle_site_symmetry_1
_geom_angle_site_symmetry_3
_geom_angle
_geom_angle_publ_flag
O1 Ag1 O1 . 2_666 80.07(7) yes
O1 Ag1 O8 . 2_776 90.15(7) yes
O1 Ag1 O11 . 1_444 158.51(8) yes
O1 Ag1 O1w . . 123.46(8) yes
O1 Ag1 O2w . . 81.31(7) yes
O1 Ag1 O8 2_666 2_776 135.29(7) yes
O1 Ag1 O11 2_666 1_444 97.81(7) yes
O1 Ag1 O1w 2_666 . 75.70(7) yes
O1 Ag1 O2w 2_666 . 92.68(7) yes
O8 Ag1 O11 2_776 1_444 105.60(7) yes
O8 Ag1 O1w 2_776 . 73.95(7) yes
O8 Ag1 O2w 2_776 . 129.05(7) yes
O11 Ag1 O1w 1_444 . 75.84(8) yes
O11 Ag1 O2w 1_444 . 77.42(7) yes
O1w Ag1 O2w . . 148.95(7) yes
O2 Ag2 O5 . 2_777 91.56(7) yes
O2 Ag2 O7 . . 102.94(7) yes
O2 Ag2 O7 . 2_776 96.13(7) yes
O2 Ag2 O3w . . 146.10(7) yes
O5 Ag2 O7 2_777 . 88.40(7) yes
O5 Ag2 O7 2_777 2_776 162.89(7) yes
O5 Ag2 O3w 2_777 . 83.95(7) yes
O7 Ag2 O7 . 2_776 75.01(7) yes
O7 Ag2 O3w . . 110.47(7) yes
O7 Ag2 O3w 2_776 . 97.79(7) yes
O3 S1 O1 . . 112.30(10) no
O3 S1 O2 . . 112.50(10) no
O1 S1 O2 . . 112.60(10) no
O3 S1 C1 . . 106.60(10) no
O1 S1 C1 . . 105.90(10) no
O2 S1 C1 . . 106.40(10) no
O8 S2 O9 . . 113.80(10) no
O8 S2 O7 . . 112.00(10) no
O9 S2 O7 . . 110.80(10) no
O8 S2 C8 . . 107.50(10) no
O9 S2 C8 . . 106.10(10) no
O7 S2 C8 . . 106.30(10) no
S1 O1 Ag1 . . 134.60(10) no
S1 O2 Ag2 . . 125.00(10) no
C7 O5 Ag2 . 2_777 130.0(2) no
S2 O7 Ag2 . 2_776 114.60(10) no
S2 O7 Ag2 . . 137.90(10) no
Ag2 O7 Ag2 2_776 . 104.99(7) no
S2 O8 Ag1 . 2_776 126.20(10) no
C14 O11 Ag1 . 1_666 137.8(2) no
C6 C1 C2 . . 120.2(2) no
C6 C1 S1 . . 120.6(2) no
C2 C1 S1 . . 119.15(19) no
C3 C2 C1 . . 119.8(2) no
C2 C3 C4 . . 120.6(3) no
O4 C4 C3 . . 117.9(3) no
O4 C4 C5 . . 122.6(2) no
C3 C4 C5 . . 119.6(2) no
C6 C5 C4 . . 119.4(2) no
C6 C5 C7 . . 120.0(2) no
C4 C5 C7 . . 120.5(2) no
C1 C6 C5 . . 120.4(2) no
O5 C7 O6 . . 123.9(2) no
O5 C7 C5 . . 121.6(2) no
O6 C7 C5 . . 114.5(2) no
C13 C8 C9 . . 120.4(2) no
C13 C8 S2 . . 120.3(2) no
C9 C8 S2 . . 119.3(2) no
C10 C9 C8 . . 119.7(2) no
C9 C10 C11 . . 120.6(2) no
O10 C11 C10 . . 117.9(2) no
O10 C11 C12 . . 122.6(2) no
C10 C11 C12 . . 119.5(2) no
C13 C12 C11 . . 119.3(2) no
C13 C12 C14 . . 120.8(2) no
C11 C12 C14 . . 119.9(2) no
C8 C13 C12 . . 120.5(2) no
O11 C14 O12 . . 123.5(2) no
O11 C14 C12 . . 121.5(2) no
O12 C14 C12 . . 115.0(2) no
C4 O4 H4o . . 102(3) no
C7 O6 H6o . . 111(3) no
C11 O10 H10o . . 100(3) no
C14 O12 H12o . . 111(3) no
Ag1 O1w H1w1 . . 94(3) no
Ag1 O1w H1w2 . . 100(4) no
H1w1 O1w H1w2 . . 110(2) no
Ag1 O2w H2w1 . . 117(3) no
Ag1 O2w H2w2 . . 115(3) no
H2w1 O2w H2w2 . . 109(2) no
Ag2 O3w H3w1 . . 107(2) no
Ag2 O3w H3w2 . . 117(3) no
H3w1 O3w H3w2 . . 109(2) no
H4w1 O4w H4w2 . . 109(2) no
C3 C2 H2 . . 120.1 no
C1 C2 H2 . . 120.1 no
C2 C3 H3 . . 119.7 no
C4 C3 H3 . . 119.7 no
C1 C6 H6 . . 119.8 no
C5 C6 H6 . . 119.8 no
C10 C9 H9 . . 120.2 no
C8 C9 H9 . . 120.2 no
C9 C10 H10 . . 119.7 no
C11 C10 H10 . . 119.7 no
C8 C13 H13 . . 119.8 no
C12 C13 H13 . . 119.8 no

loop_
_geom_bond_atom_site_label_1
_geom_bond_atom_site_label_2
_geom_bond_site_symmetry_2
_geom_bond_distance
_geom_bond_publ_flag
Ag1 O1 . 2.374(2) yes
Ag1 O1 2_666 2.695(2) yes
Ag1 O8 2_776 2.520(2) yes
Ag1 O11 1_444 2.411(2) yes
Ag1 O1w . 2.629(3) yes
Ag1 O2w . 2.651(2) yes
Ag2 O2 . 2.517(2) yes
Ag2 O5 2_777 2.420(2) yes
Ag2 O7 . 2.505(2) yes
Ag2 O7 2_776 2.373(2) yes
Ag2 O3w . 2.467(2) yes
S1 O3 . 1.460(2) no
S1 O1 . 1.462(2) no
S1 O2 . 1.463(2) no
S1 C1 . 1.759(3) no
S2 O8 . 1.446(2) no
S2 O9 . 1.459(2) no
S2 O7 . 1.469(2) no
S2 C8 . 1.762(3) no
O4 C4 . 1.345(3) no
O5 C7 . 1.239(3) no
O6 C7 . 1.302(3) no
O10 C11 . 1.345(3) no
O11 C14 . 1.235(3) no
O12 C14 . 1.304(3) no
C1 C6 . 1.377(3) no
C1 C2 . 1.408(4) no
C2 C3 . 1.374(4) no
C3 C4 . 1.399(4) no
C4 C5 . 1.406(4) no
C5 C6 . 1.398(4) no
C5 C7 . 1.477(3) no
C8 C13 . 1.376(3) no
C8 C9 . 1.404(4) no
C9 C10 . 1.377(4) no
C10 C11 . 1.399(4) no
C11 C12 . 1.410(4) no
C12 C13 . 1.396(4) no
C12 C14 . 1.474(3) no
O4 H4o . 0.850(10) no
O6 H6o . 0.850(10) no
O10 H10o . 0.850(10) no
O12 H12o . 0.850(10) no
O1w H1w1 . 0.850(10) no
O1w H1w2 . 0.850(10) no
O2w H2w1 . 0.850(10) no
O2w H2w2 . 0.850(10) no
O3w H3w1 . 0.850(10) no
O3w H3w2 . 0.850(10) no
O4w H4w1 . 0.850(10) no
O4w H4w2 . 0.850(10) no
C2 H2 . 0.93 no
C3 H3 . 0.93 no
C6 H6 . 0.93 no
C9 H9 . 0.93 no
C10 H10 . 0.93 no
C13 H13 . 0.93 no

loop_
_geom_hbond_atom_site_label_D
_geom_hbond_atom_site_label_H
_geom_hbond_atom_site_label_A
_geom_hbond_site_symmetry_A
_geom_hbond_distance_DH
_geom_hbond_distance_HA
_geom_hbond_distance_DA
_geom_hbond_angle_DHA
_geom_hbond_publ_flag
O4 H4o O5 . 0.850(10) 1.81(2) 2.612(3) 156(4) yes
O6 H6o O3w 2_777 0.850(10) 1.770(10) 2.621(3) 177(4) yes
O10 H10o O11 . 0.850(10) 1.77(2) 2.587(3) 159(4) yes
O12 H12o O2w 1_666 0.850(10) 1.760(10) 2.599(3) 174(4) yes
O1w H1w1 O4w . 0.850(10) 1.940(10) 2.787(4) 177(4) yes
O1w H1w2 O3 2_666 0.850(10) 1.99(2) 2.815(3) 164(5) yes
O2w H2w1 O3 2_766 0.850(10) 2.03(2) 2.847(3) 162(3) yes
O2w H2w2 O4w 2_666 0.850(10) 1.91(2) 2.734(3) 164(3) yes
O3w H3w1 O9 1_455 0.850(10) 1.910(10) 2.757(3) 174(3) yes
O3w H3w2 O1w 2_676 0.850(10) 1.890(10) 2.722(3) 169(3) yes
O4w H4w2 O2 1_455 0.850(10) 2.030(10) 2.858(3) 165(4) yes
O4w H4w1 O9 1_455 0.850(10) 2.000(10) 2.847(3) 170(5) yes

loop_
_geom_torsion_atom_site_label_1
_geom_torsion_atom_site_label_2
_geom_torsion_atom_site_label_3
_geom_torsion_atom_site_label_4
_geom_torsion_site_symmetry_1
_geom_torsion_site_symmetry_4
_geom_torsion
_geom_torsion_publ_flag
O3 S1 O1 Ag1 . . -128.7(2) no
O2 S1 O1 Ag1 . . -0.5(2) no
C1 S1 O1 Ag1 . . 115.4(2) no
O11 Ag1 O1 S1 1_444 . 96.8(2) no
O8 Ag1 O1 S1 2_776 . -41.0(2) no
O1w Ag1 O1 S1 . . -111.7(2) no
O2w Ag1 O1 S1 . . 88.6(2) no
O1 Ag1 O1 S1 2_666 . -177.1(2) no
O3 S1 O2 Ag2 . . -136.80(10) no
O1 S1 O2 Ag2 . . 95.1(2) no
C1 S1 O2 Ag2 . . -20.5(2) no
O7 Ag2 O2 S1 2_776 . -128.5(2) no
O5 Ag2 O2 S1 2_777 . 66.8(2) no
O3w Ag2 O2 S1 . . -14.7(2) no
O7 Ag2 O2 S1 . . 155.50(10) no
O8 S2 O7 Ag2 . 2_776 6.65(17) no
O9 S2 O7 Ag2 . 2_776 -121.50(10) no
C8 S2 O7 Ag2 . 2_776 123.70(10) no
O8 S2 O7 Ag2 . . -151.8(2) no
O9 S2 O7 Ag2 . . 80.1(2) no
C8 S2 O7 Ag2 . . -34.8(2) no
O7 Ag2 O7 S2 2_776 . 159.8(3) no
O5 Ag2 O7 S2 2_777 . -16.0(2) no
O3w Ag2 O7 S2 . . 66.9(2) no
O2 Ag2 O7 S2 . . -107.2(2) no
O7 Ag2 O7 Ag2 2_776 2_776 0.0 no
O5 Ag2 O7 Ag2 2_777 2_776 -175.79(9) no
O3w Ag2 O7 Ag2 . 2_776 -92.86(9) no
O2 Ag2 O7 Ag2 . 2_776 92.98(9) no
O9 S2 O8 Ag1 . 2_776 -112.5(2) no
O7 S2 O8 Ag1 . 2_776 121.0(2) no
C8 S2 O8 Ag1 . 2_776 4.7(2) no
O3 S1 C1 C6 . . 10.8(2) no
O1 S1 C1 C6 . . 130.6(2) no
O2 S1 C1 C6 . . -109.4(2) no
O3 S1 C1 C2 . . -170.9(2) no
O1 S1 C1 C2 . . -51.1(2) no
O2 S1 C1 C2 . . 68.9(2) no
C6 C1 C2 C3 . . 0.2(4) no
S1 C1 C2 C3 . . -178.0(2) no
C1 C2 C3 C4 . . 0.2(4) no
C2 C3 C4 O4 . . 179.4(3) no
C2 C3 C4 C5 . . -0.6(4) no
O4 C4 C5 C6 . . -179.3(2) no
C3 C4 C5 C6 . . 0.7(4) no
O4 C4 C5 C7 . . 0.0(4) no
C3 C4 C5 C7 . . 180.0(2) no
C2 C1 C6 C5 . . -0.2(4) no
S1 C1 C6 C5 . . 178.07(18) no
C4 C5 C6 C1 . . -0.3(4) no
C7 C5 C6 C1 . . -179.6(2) no
Ag2 O5 C7 O6 2_777 . 8.3(4) no
Ag2 O5 C7 C5 2_777 . -171.7(2) no
C6 C5 C7 O5 . . 178.1(2) no
C4 C5 C7 O5 . . -1.2(4) no
C6 C5 C7 O6 . . -1.9(3) no
C4 C5 C7 O6 . . 178.8(2) no
O8 S2 C8 C13 . . -116.9(2) no
O9 S2 C8 C13 . . 5.2(2) no
O7 S2 C8 C13 . . 123.1(2) no
O8 S2 C8 C9 . . 63.7(2) no
O9 S2 C8 C9 . . -174.3(2) no
O7 S2 C8 C9 . . -56.4(2) no
C13 C8 C9 C10 . . -0.5(4) no
S2 C8 C9 C10 . . 179.0(2) no
C8 C9 C10 C11 . . 0.3(4) no
C9 C10 C11 O10 . . 179.7(3) no
C9 C10 C11 C12 . . 0.1(4) no
O10 C11 C12 C13 . . -179.9(2) no
C10 C11 C12 C13 . . -0.3(4) no
O10 C11 C12 C14 . . 0.5(4) no
C10 C11 C12 C14 . . -179.9(2) no
C9 C8 C13 C12 . . 0.3(4) no
S2 C8 C13 C12 . . -179.17(18) no
C11 C12 C13 C8 . . 0.1(4) no
C14 C12 C13 C8 . . 179.6(2) no
Ag1 O11 C14 O12 1_666 . 5.6(4) no
Ag1 O11 C14 C12 1_666 . -174.1(2) no
C13 C12 C14 O11 . . -179.4(2) no
C11 C12 C14 O11 . . 0.1(4) no
C13 C12 C14 O12 . . 0.8(3) no
C11 C12 C14 O12 . . -179.6(2) no
